data_2225174
loop_
_publ_author_name
'Han, Li-Lu'
'Shi, Jiang-Hua'
'Yan, De-Peng'
'Ng, Seik Weng'

_publ_section_title
;
 (<i>S</i>)-Perillaldehyde azine
;
_journal_coeditor_code BT5184
_journal_issue 3
_journal_name_full 'Acta Crystallographica Section E'
_journal_page_first o561
_journal_paper_doi 10.1107/S1600536810004071
_journal_volume 66
_journal_year 2010
_chemical_formula_iupac 'C20 H28 N2'
_chemical_formula_moiety 'C20 H28 N2'
_chemical_formula_sum 'C20 H28 N2'
_chemical_formula_weight 296.44
_chemical_name_systematic
;
(<i>S</i>)-Perillaldehyde azine
;
_space_group_IT_number 4
_symmetry_cell_setting monoclinic
_symmetry_space_group_name_Hall 'P 2yb'
_symmetry_space_group_name_H-M 'P 1 21 1'
_atom_sites_solution_hydrogens geom
_atom_sites_solution_primary direct
_atom_sites_solution_secondary difmap
_audit_creation_method SHELXL-97
_cell_angle_alpha 90.00
_cell_angle_beta 94.9700(10)
_cell_angle_gamma 90.00
_cell_formula_units_Z 2
_cell_length_a 8.8200(5)
_cell_length_b 9.7603(6)
_cell_length_c 10.1710(6)
_cell_measurement_reflns_used 4048
_cell_measurement_temperature 173(2)
_cell_measurement_theta_max 27.2
_cell_measurement_theta_min 2.3
_cell_volume 872.29(9)
_computing_cell_refinement 'SAINT (Bruker, 2003)'
_computing_data_collection 'SMART (Bruker, 2003)'
_computing_data_reduction 'SAINT (Bruker, 2003)'
_computing_molecular_graphics 'X-SEED (Barbour, 2001)'
_computing_publication_material 'publCIF (Westrip, 2010)'
_computing_structure_refinement 'SHELXL97 (Sheldrick, 2008)'
_computing_structure_solution 'SHELXS97 (Sheldrick, 2008)'
_diffrn_ambient_temperature 173(2)
_diffrn_measured_fraction_theta_full 0.985
_diffrn_measured_fraction_theta_max 0.985
_diffrn_measurement_device_type 'Bruker SMART APEX'
_diffrn_measurement_method '\w scans'
_diffrn_radiation_monochromator graphite
_diffrn_radiation_source 'fine-focus sealed tube'
_diffrn_radiation_type MoK\a
_diffrn_radiation_wavelength 0.71073
_diffrn_reflns_av_R_equivalents 0.0350
_diffrn_reflns_av_sigmaI/netI 0.0290
_diffrn_reflns_limit_h_max 11
_diffrn_reflns_limit_h_min -11
_diffrn_reflns_limit_k_max 12
_diffrn_reflns_limit_k_min -12
_diffrn_reflns_limit_l_max 12
_diffrn_reflns_limit_l_min -12
_diffrn_reflns_number 7179
_diffrn_reflns_theta_full 27.15
_diffrn_reflns_theta_max 27.15
_diffrn_reflns_theta_min 2.01
_diffrn_standards_decay_% 0
_diffrn_standards_interval_count 0
_diffrn_standards_interval_time 0
_diffrn_standards_number 0
_exptl_absorpt_coefficient_mu 0.066
_exptl_absorpt_correction_type none
_exptl_crystal_colour Yellow
_exptl_crystal_density_diffrn 1.129
_exptl_crystal_density_method 'not measured'
_exptl_crystal_description Block
_exptl_crystal_F_000 324
_exptl_crystal_size_max 0.48
_exptl_crystal_size_mid 0.46
_exptl_crystal_size_min 0.21
_refine_diff_density_max 0.220
_refine_diff_density_min -0.231
_refine_ls_extinction_method none
_refine_ls_goodness_of_fit_ref 1.120
_refine_ls_hydrogen_treatment constr
_refine_ls_matrix_type full
_refine_ls_number_parameters 201
_refine_ls_number_reflns 2013
_refine_ls_number_restraints 1
_refine_ls_restrained_S_all 1.119
_refine_ls_R_factor_all 0.0525
_refine_ls_R_factor_gt 0.0464
_refine_ls_shift/su_max 0.001
_refine_ls_shift/su_mean 0.001
_refine_ls_structure_factor_coef Fsqd
_refine_ls_weighting_details 'calc w=1/[\s^2^(Fo^2^)+(0.0740P)^2^+0.2420P] where P=(Fo^2^+2Fc^2^)/3'
_refine_ls_weighting_scheme calc
_refine_ls_wR_factor_gt 0.1364
_refine_ls_wR_factor_ref 0.1405
_reflns_number_gt 1802
_reflns_number_total 2013
_reflns_threshold_expression I>2\s(I)
_cod_data_source_file bt5184.cif
_cod_data_source_block I
_cod_depositor_comments
;
The following automatic conversions were performed:
'_symmetry_cell_setting' value 'Monoclinic' changed to 'monoclinic'
according to '/home/saulius/struct/CIF-dictionaries/cif_core.dic'
dictionary named 'cif_core.dic' version 2.4.1 from
2010-06-29.

'_exptl_absorpt_correction_type' value 'None' changed to
'none' according to '/home/saulius/struct/CIF-dictionaries/cif_core.dic'
dictionary named 'cif_core.dic' version 2.4.1 from 2010-06-29.

Automatic conversion script
Id: cif_fix_enum 1527 2010-12-29 10:47:43Z saulius 

The following automatic conversions were performed:

'_symmetry_cell_setting' value 'Monoclinic' changed to 'monoclinic'
according to /home/saulius/struct/CIF-dictionaries/cif_core.dic
dictionary named 'cif_core.dic' version 2.4.1 from
2010-06-29.

'_exptl_absorpt_correction_type' value 'None' changed to
'none' according to
/home/saulius/struct/CIF-dictionaries/cif_core.dic dictionary named
'cif_core.dic' version 2.4.1 from 2010-06-29.

Automatic conversion script
Id: cif_fix_values 1715 2011-07-08 13:25:40Z adriana 
;
_cod_original_sg_symbol_H-M 'P 21'
_cod_database_code 2225174
_cod_database_fobs_code 2225174

loop_
_symmetry_equiv_pos_as_xyz
'x, y, z'
'-x, y+1/2, -z'

loop_
_atom_site_type_symbol
_atom_site_label
_atom_site_fract_x
_atom_site_fract_y
_atom_site_fract_z
_atom_site_U_iso_or_equiv
_atom_site_adp_type
_atom_site_calc_flag
_atom_site_refinement_flags
_atom_site_occupancy
_atom_site_disorder_assembly
_atom_site_disorder_group
N N1 1.1573(3) 0.4999(3) 0.9681(2) 0.0344(5) Uani d . 1 . .
N N2 1.2864(3) 0.5570(3) 1.0416(2) 0.0340(5) Uani d . 1 . .
C C1 0.3418(3) 0.5570(4) 0.6676(3) 0.0432(7) Uani d . 1 . .
H H1A 0.2556 0.5311 0.6053 0.065 Uiso calc R 1 . .
H H1B 0.3581 0.6561 0.6631 0.065 Uiso calc R 1 . .
H H1C 0.3200 0.5317 0.7573 0.065 Uiso calc R 1 . .
C C2 0.4821(3) 0.4836(3) 0.6326(3) 0.0335(6) Uani d . 1 . .
C C3 0.4827(4) 0.4131(4) 0.5213(3) 0.0451(8) Uani d . 1 . .
H H3A 0.3933 0.4085 0.4623 0.054 Uiso calc R 1 . .
H H3B 0.5725 0.3672 0.5006 0.054 Uiso calc R 1 . .
C C4 0.6201(3) 0.4954(3) 0.7323(3) 0.0303(6) Uani d . 1 . .
H H4 0.5881 0.4606 0.8182 0.036 Uiso calc R 1 . .
C C5 0.6657(4) 0.6461(3) 0.7542(3) 0.0403(7) Uani d . 1 . .
H H5A 0.6717 0.6907 0.6674 0.048 Uiso calc R 1 . .
H H5B 0.5856 0.6933 0.7995 0.048 Uiso calc R 1 . .
C C6 0.8147(3) 0.6631(3) 0.8341(3) 0.0369(6) Uani d . 1 . .
H H6 0.8407 0.7518 0.8673 0.044 Uiso calc R 1 . .
C C7 0.9134(3) 0.5613(3) 0.8618(3) 0.0302(6) Uani d . 1 . .
C C8 0.8822(3) 0.4179(3) 0.8139(3) 0.0373(7) Uani d . 1 . .
H H8A 0.8524 0.3612 0.8882 0.045 Uiso calc R 1 . .
H H8B 0.9767 0.3785 0.7837 0.045 Uiso calc R 1 . .
C C9 0.7568(3) 0.4114(3) 0.7014(3) 0.0356(6) Uani d . 1 . .
H H9A 0.7962 0.4465 0.6196 0.043 Uiso calc R 1 . .
H H9B 0.7255 0.3149 0.6860 0.043 Uiso calc R 1 . .
C C10 1.0558(3) 0.5917(3) 0.9402(3) 0.0325(6) Uani d . 1 . .
H H10 1.0739 0.6824 0.9716 0.039 Uiso calc R 1 . .
C C11 1.3954(3) 0.4699(3) 1.0567(3) 0.0321(6) Uani d . 1 . .
H H11 1.3816 0.3810 1.0195 0.038 Uiso calc R 1 . .
C C12 1.5398(3) 0.5041(3) 1.1296(3) 0.0302(6) Uani d . 1 . .
C C13 1.6523(3) 0.4117(3) 1.1373(3) 0.0340(6) Uani d . 1 . .
H H13 1.6335 0.3259 1.0948 0.041 Uiso calc R 1 . .
C C14 1.8062(3) 0.4349(3) 1.2089(3) 0.0349(6) Uani d . 1 . .
H H14A 1.8814 0.4500 1.1436 0.042 Uiso calc R 1 . .
H H14B 1.8370 0.3517 1.2603 0.042 Uiso calc R 1 . .
C C15 1.8082(3) 0.5578(3) 1.3023(3) 0.0318(6) Uani d . 1 . .
H H15 1.7472 0.5319 1.3769 0.038 Uiso calc R 1 . .
C C16 1.7255(3) 0.6772(3) 1.2292(3) 0.0370(7) Uani d . 1 . .
H H16A 1.7332 0.7600 1.2855 0.044 Uiso calc R 1 . .
H H16B 1.7748 0.6974 1.1475 0.044 Uiso calc R 1 . .
C C17 1.5580(3) 0.6425(3) 1.1939(3) 0.0384(7) Uani d . 1 . .
H H17A 1.5035 0.6437 1.2750 0.046 Uiso calc R 1 . .
H H17B 1.5116 0.7131 1.1331 0.046 Uiso calc R 1 . .
C C18 1.9656(3) 0.5985(3) 1.3620(3) 0.0342(6) Uani d . 1 . .
C C19 1.9691(4) 0.7035(4) 1.4708(3) 0.0460(8) Uani d . 1 . .
H H19A 2.0750 0.7240 1.5018 0.069 Uiso calc R 1 . .
H H19B 1.9160 0.6674 1.5442 0.069 Uiso calc R 1 . .
H H19C 1.9186 0.7875 1.4373 0.069 Uiso calc R 1 . .
C C20 2.0927(3) 0.5473(4) 1.3233(3) 0.0407(7) Uani d . 1 . .
H H20A 2.1881 0.5766 1.3641 0.049 Uiso calc R 1 . .
H H20B 2.0888 0.4812 1.2546 0.049 Uiso calc R 1 . .

loop_
_atom_site_aniso_label
_atom_site_aniso_U_11
_atom_site_aniso_U_22
_atom_site_aniso_U_33
_atom_site_aniso_U_12
_atom_site_aniso_U_13
_atom_site_aniso_U_23
N1 0.0284(11) 0.0386(13) 0.0355(12) -0.0022(11) -0.0012(9) -0.0030(11)
N2 0.0286(12) 0.0386(13) 0.0342(11) -0.0017(11) -0.0011(9) -0.0028(11)
C1 0.0339(15) 0.0515(18) 0.0434(15) 0.0057(15) -0.0007(12) -0.0029(15)
C2 0.0291(13) 0.0356(15) 0.0352(13) -0.0007(13) -0.0007(11) 0.0034(12)
C3 0.0401(16) 0.052(2) 0.0420(17) 0.0017(16) -0.0050(13) -0.0098(16)
C4 0.0303(13) 0.0304(13) 0.0297(12) 0.0008(12) -0.0003(10) -0.0007(11)
C5 0.0366(16) 0.0284(14) 0.0547(17) 0.0077(13) -0.0036(13) -0.0055(14)
C6 0.0350(15) 0.0281(14) 0.0466(15) -0.0013(12) -0.0019(12) -0.0054(13)
C7 0.0287(13) 0.0328(14) 0.0289(12) -0.0008(12) 0.0010(10) -0.0031(11)
C8 0.0349(15) 0.0314(15) 0.0438(15) 0.0055(13) -0.0064(12) -0.0025(14)
C9 0.0356(14) 0.0275(14) 0.0426(15) 0.0031(12) -0.0031(12) -0.0060(13)
C10 0.0316(14) 0.0328(15) 0.0334(13) -0.0029(12) 0.0038(11) -0.0045(11)
C11 0.0336(14) 0.0330(16) 0.0296(13) -0.0038(12) 0.0029(10) 0.0011(11)
C12 0.0299(13) 0.0320(14) 0.0288(12) -0.0032(12) 0.0037(10) 0.0027(11)
C13 0.0343(14) 0.0320(14) 0.0349(13) -0.0020(13) -0.0015(11) 0.0011(12)
C14 0.0309(14) 0.0318(15) 0.0411(15) 0.0020(12) -0.0027(11) 0.0006(12)
C15 0.0290(13) 0.0362(15) 0.0302(12) -0.0040(12) 0.0027(10) 0.0031(12)
C16 0.0342(15) 0.0318(15) 0.0434(15) -0.0035(12) -0.0054(12) -0.0012(12)
C17 0.0335(15) 0.0349(16) 0.0451(16) 0.0027(13) -0.0061(12) -0.0021(14)
C18 0.0351(15) 0.0372(16) 0.0296(13) -0.0048(12) -0.0011(11) 0.0054(11)
C19 0.0404(17) 0.059(2) 0.0382(16) -0.0084(16) 0.0010(12) -0.0103(15)
C20 0.0319(15) 0.0471(18) 0.0416(15) -0.0016(14) -0.0048(12) 0.0004(15)

loop_
_atom_type_symbol
_atom_type_description
_atom_type_scat_dispersion_real
_atom_type_scat_dispersion_imag
_atom_type_scat_source
C C 0.0033 0.0000 'International Tables Vol C Tables 4.2.6.8 and 6.1.1.4'
H H 0.0000 0.0000 'International Tables Vol C Tables 4.2.6.8 and 6.1.1.4'
N N 0.0061 0.0000 'International Tables Vol C Tables 4.2.6.8 and 6.1.1.4'

loop_
_geom_angle_atom_site_label_1
_geom_angle_atom_site_label_2
_geom_angle_atom_site_label_3
_geom_angle_site_symmetry_1
_geom_angle_site_symmetry_3
_geom_angle
_geom_angle_publ_flag
C10 N1 N2 . . 110.8(3) ?
C11 N2 N1 . . 111.2(2) ?
C2 C1 H1A . . 109.5 ?
C2 C1 H1B . . 109.5 ?
H1A C1 H1B . . 109.5 ?
C2 C1 H1C . . 109.5 ?
H1A C1 H1C . . 109.5 ?
H1B C1 H1C . . 109.5 ?
C3 C2 C1 . . 121.0(3) ?
C3 C2 C4 . . 123.2(3) ?
C1 C2 C4 . . 115.8(3) ?
C2 C3 H3A . . 120.0 ?
C2 C3 H3B . . 120.0 ?
H3A C3 H3B . . 120.0 ?
C9 C4 C2 . . 115.3(2) ?
C9 C4 C5 . . 110.2(2) ?
C2 C4 C5 . . 110.7(2) ?
C9 C4 H4 . . 106.7 ?
C2 C4 H4 . . 106.7 ?
C5 C4 H4 . . 106.7 ?
C6 C5 C4 . . 113.1(2) ?
C6 C5 H5A . . 108.9 ?
C4 C5 H5A . . 108.9 ?
C6 C5 H5B . . 108.9 ?
C4 C5 H5B . . 108.9 ?
H5A C5 H5B . . 107.8 ?
C7 C6 C5 . . 124.0(3) ?
C7 C6 H6 . . 118.0 ?
C5 C6 H6 . . 118.0 ?
C6 C7 C10 . . 118.6(3) ?
C6 C7 C8 . . 121.9(2) ?
C10 C7 C8 . . 119.5(3) ?
C7 C8 C9 . . 112.5(2) ?
C7 C8 H8A . . 109.1 ?
C9 C8 H8A . . 109.1 ?
C7 C8 H8B . . 109.1 ?
C9 C8 H8B . . 109.1 ?
H8A C8 H8B . . 107.8 ?
C4 C9 C8 . . 111.2(2) ?
C4 C9 H9A . . 109.4 ?
C8 C9 H9A . . 109.4 ?
C4 C9 H9B . . 109.4 ?
C8 C9 H9B . . 109.4 ?
H9A C9 H9B . . 108.0 ?
N1 C10 C7 . . 122.1(3) ?
N1 C10 H10 . . 119.0 ?
C7 C10 H10 . . 119.0 ?
N2 C11 C12 . . 121.5(3) ?
N2 C11 H11 . . 119.3 ?
C12 C11 H11 . . 119.3 ?
C13 C12 C11 . . 119.1(3) ?
C13 C12 C17 . . 122.0(3) ?
C11 C12 C17 . . 118.9(3) ?
C12 C13 C14 . . 124.2(3) ?
C12 C13 H13 . . 117.9 ?
C14 C13 H13 . . 117.9 ?
C13 C14 C15 . . 112.4(2) ?
C13 C14 H14A . . 109.1 ?
C15 C14 H14A . . 109.1 ?
C13 C14 H14B . . 109.1 ?
C15 C14 H14B . . 109.1 ?
H14A C14 H14B . . 107.9 ?
C18 C15 C14 . . 114.5(2) ?
C18 C15 C16 . . 112.0(2) ?
C14 C15 C16 . . 108.4(2) ?
C18 C15 H15 . . 107.2 ?
C14 C15 H15 . . 107.2 ?
C16 C15 H15 . . 107.2 ?
C17 C16 C15 . . 110.8(2) ?
C17 C16 H16A . . 109.5 ?
C15 C16 H16A . . 109.5 ?
C17 C16 H16B . . 109.5 ?
C15 C16 H16B . . 109.5 ?
H16A C16 H16B . . 108.1 ?
C12 C17 C16 . . 111.4(3) ?
C12 C17 H17A . . 109.3 ?
C16 C17 H17A . . 109.3 ?
C12 C17 H17B . . 109.3 ?
C16 C17 H17B . . 109.3 ?
H17A C17 H17B . . 108.0 ?
C20 C18 C19 . . 120.9(3) ?
C20 C18 C15 . . 123.6(3) ?
C19 C18 C15 . . 115.6(3) ?
C18 C19 H19A . . 109.5 ?
C18 C19 H19B . . 109.5 ?
H19A C19 H19B . . 109.5 ?
C18 C19 H19C . . 109.5 ?
H19A C19 H19C . . 109.5 ?
H19B C19 H19C . . 109.5 ?
C18 C20 H20A . . 120.0 ?
C18 C20 H20B . . 120.0 ?
H20A C20 H20B . . 120.0 ?

loop_
_geom_bond_atom_site_label_1
_geom_bond_atom_site_label_2
_geom_bond_site_symmetry_2
_geom_bond_distance
_geom_bond_publ_flag
N1 C10 . 1.280(4) ?
N1 N2 . 1.421(3) ?
N2 C11 . 1.282(4) ?
C1 C2 . 1.499(4) ?
C1 H1A . 0.9800 ?
C1 H1B . 0.9800 ?
C1 H1C . 0.9800 ?
C2 C3 . 1.325(4) ?
C2 C4 . 1.519(4) ?
C3 H3A . 0.9500 ?
C3 H3B . 0.9500 ?
C4 C9 . 1.513(4) ?
C4 C5 . 1.537(4) ?
C4 H4 . 1.0000 ?
C5 C6 . 1.493(4) ?
C5 H5A . 0.9900 ?
C5 H5B . 0.9900 ?
C6 C7 . 1.335(4) ?
C6 H6 . 0.9500 ?
C7 C10 . 1.459(4) ?
C7 C8 . 1.500(4) ?
C8 C9 . 1.523(4) ?
C8 H8A . 0.9900 ?
C8 H8B . 0.9900 ?
C9 H9A . 0.9900 ?
C9 H9B . 0.9900 ?
C10 H10 . 0.9500 ?
C11 C12 . 1.456(4) ?
C11 H11 . 0.9500 ?
C12 C13 . 1.338(4) ?
C12 C17 . 1.503(4) ?
C13 C14 . 1.501(4) ?
C13 H13 . 0.9500 ?
C14 C15 . 1.529(4) ?
C14 H14A . 0.9900 ?
C14 H14B . 0.9900 ?
C15 C18 . 1.519(4) ?
C15 C16 . 1.533(4) ?
C15 H15 . 1.0000 ?
C16 C17 . 1.528(4) ?
C16 H16A . 0.9900 ?
C16 H16B . 0.9900 ?
C17 H17A . 0.9900 ?
C17 H17B . 0.9900 ?
C18 C20 . 1.318(4) ?
C18 C19 . 1.507(4) ?
C19 H19A . 0.9800 ?
C19 H19B . 0.9800 ?
C19 H19C . 0.9800 ?
C20 H20A . 0.9500 ?
C20 H20B . 0.9500 ?

loop_
_geom_torsion_atom_site_label_1
_geom_torsion_atom_site_label_2
_geom_torsion_atom_site_label_3
_geom_torsion_atom_site_label_4
_geom_torsion_site_symmetry_1
_geom_torsion_site_symmetry_2
_geom_torsion_site_symmetry_3
_geom_torsion_site_symmetry_4
_geom_torsion
_geom_torsion_publ_flag
C10 N1 N2 C11 . . . . -172.5(2) ?
C3 C2 C4 C9 . . . . -4.6(4) ?
C1 C2 C4 C9 . . . . 175.2(3) ?
C3 C2 C4 C5 . . . . 121.3(4) ?
C1 C2 C4 C5 . . . . -58.9(4) ?
C9 C4 C5 C6 . . . . -42.0(3) ?
C2 C4 C5 C6 . . . . -170.7(2) ?
C4 C5 C6 C7 . . . . 12.8(4) ?
C5 C6 C7 C10 . . . . 179.6(3) ?
C5 C6 C7 C8 . . . . -0.1(5) ?
C6 C7 C8 C9 . . . . 17.4(4) ?
C10 C7 C8 C9 . . . . -162.3(2) ?
C2 C4 C9 C8 . . . . -173.8(3) ?
C5 C4 C9 C8 . . . . 60.0(3) ?
C7 C8 C9 C4 . . . . -47.3(4) ?
N2 N1 C10 C7 . . . . 178.1(2) ?
C6 C7 C10 N1 . . . . -178.4(3) ?
C8 C7 C10 N1 . . . . 1.2(4) ?
N1 N2 C11 C12 . . . . -179.6(2) ?
N2 C11 C12 C13 . . . . -176.9(3) ?
N2 C11 C12 C17 . . . . 3.0(4) ?
C11 C12 C13 C14 . . . . 179.7(2) ?
C17 C12 C13 C14 . . . . -0.2(4) ?
C12 C13 C14 C15 . . . . 15.4(4) ?
C13 C14 C15 C18 . . . . -171.5(2) ?
C13 C14 C15 C16 . . . . -45.7(3) ?
C18 C15 C16 C17 . . . . -168.8(2) ?
C14 C15 C16 C17 . . . . 63.9(3) ?
C13 C12 C17 C16 . . . . 16.9(4) ?
C11 C12 C17 C16 . . . . -163.0(2) ?
C15 C16 C17 C12 . . . . -48.7(3) ?
C14 C15 C18 C20 . . . . 9.7(4) ?
C16 C15 C18 C20 . . . . -114.2(3) ?
C14 C15 C18 C19 . . . . -170.4(3) ?
C16 C15 C18 C19 . . . . 65.7(3) ?

loop_
_cod_related_entry_id
_cod_related_entry_database
_cod_related_entry_code
1 ChemSpider 30656010
